data_4125485
loop_
_publ_author_name
'Darzi, Evan R.'
'White, Brittany M.'
'Loventhal, Lance K.'
'Zakharov, Lev N.'
'Jasti, Ramesh'

_publ_section_title
;
 An Operationally Simple and Mild Oxidative Homocoupling of Aryl Boronic
 Esters To Access Conformationally Constrained Macrocycles.
;
_journal_issue 8
_journal_name_full 'Journal of the American Chemical Society'
_journal_page_first 3106
_journal_page_last 3114
_journal_paper_doi 10.1021/jacs.6b12658
_journal_volume 139
_journal_year 2017
_chemical_formula_sum 'C21 H24 O3'
_chemical_formula_weight 324.40
_chemical_name_systematic
;
 ?
;
_space_group_crystal_system monoclinic
_space_group_IT_number 14
_space_group_name_Hall '-P 2ybc'
_space_group_name_H-M_alt 'P 1 21/c 1'
_symmetry_space_group_name_Hall '-P 2ybc'
_symmetry_space_group_name_H-M 'P 1 21/c 1'
_atom_sites_solution_hydrogens geom
_audit_creation_method SHELXL-2013
_cell_angle_alpha 90
_cell_angle_beta 113.424(2)
_cell_angle_gamma 90
_cell_formula_units_Z 4
_cell_length_a 10.4271(4)
_cell_length_b 14.8854(5)
_cell_length_c 12.0952(4)
_cell_measurement_reflns_used 2913
_cell_measurement_temperature 173(2)
_cell_measurement_theta_max 66.32
_cell_measurement_theta_min 4.62
_cell_volume 1722.60(11)
_computing_cell_refinement 'Bruker SAINT'
_computing_data_collection 'Bruker APEX2'
_computing_data_reduction 'Bruker SAINT'
_computing_molecular_graphics 'Bruker SHELXTL'
_computing_publication_material 'Bruker SHELXTL'
_computing_structure_refinement 'SHELXL-2013 (Sheldrick 2013)'
_computing_structure_solution 'SHELXS-97 (Sheldrick 2008)'
_diffrn_ambient_temperature 173(2)
_diffrn_measured_fraction_theta_full 0.735
_diffrn_measured_fraction_theta_max 0.969
_diffrn_measurement_device_type 'Bruker APEX-II CCD'
_diffrn_measurement_method '\f and \w scans'
_diffrn_radiation_type CuK\a
_diffrn_radiation_wavelength 1.54178
_diffrn_reflns_av_R_equivalents 0.0486
_diffrn_reflns_av_unetI/netI 0.0357
_diffrn_reflns_Laue_measured_fraction_full 0.735
_diffrn_reflns_Laue_measured_fraction_max 0.969
_diffrn_reflns_limit_h_max 11
_diffrn_reflns_limit_h_min -11
_diffrn_reflns_limit_k_max 16
_diffrn_reflns_limit_k_min -16
_diffrn_reflns_limit_l_max 12
_diffrn_reflns_limit_l_min -13
_diffrn_reflns_number 9981
_diffrn_reflns_point_group_measured_fraction_full 0.735
_diffrn_reflns_point_group_measured_fraction_max 0.969
_diffrn_reflns_theta_full 67.679
_diffrn_reflns_theta_max 57.479
_diffrn_reflns_theta_min 4.621
_diffrn_source 'Incoatec I\mS'
_exptl_absorpt_coefficient_mu 0.654
_exptl_absorpt_correction_T_max 0.7528
_exptl_absorpt_correction_T_min 0.6380
_exptl_absorpt_correction_type multi-scan
_exptl_absorpt_process_details SADABS
_exptl_crystal_colour colorless
_exptl_crystal_density_diffrn 1.251
_exptl_crystal_description cut-block
_exptl_crystal_F_000 696
_exptl_crystal_size_max 0.100
_exptl_crystal_size_mid 0.060
_exptl_crystal_size_min 0.040
_refine_diff_density_max 0.898
_refine_diff_density_min -0.521
_refine_diff_density_rms 0.081
_refine_ls_extinction_method none
_refine_ls_goodness_of_fit_ref 1.015
_refine_ls_hydrogen_treatment constr
_refine_ls_matrix_type full
_refine_ls_number_parameters 218
_refine_ls_number_reflns 2291
_refine_ls_number_restraints 0
_refine_ls_restrained_S_all 1.015
_refine_ls_R_factor_all 0.1240
_refine_ls_R_factor_gt 0.1075
_refine_ls_shift/su_max 0.002
_refine_ls_shift/su_mean 0.000
_refine_ls_structure_factor_coef Fsqd
_refine_ls_weighting_details 'w=1/[\s^2^(Fo^2^)+(0.1714P)^2^+6.0539P] where P=(Fo^2^+2Fc^2^)/3'
_refine_ls_weighting_scheme calc
_refine_ls_wR_factor_gt 0.2954
_refine_ls_wR_factor_ref 0.3146
_reflns_Friedel_coverage 0.000
_reflns_number_gt 1838
_reflns_number_total 2291
_reflns_threshold_expression 'I > 2\s(I)'
_cod_data_source_file ja6b12658_si_005.cif
_cod_data_source_block cu_jasti60_0m
_cod_depositor_comments 'Adding full bibliography for 4125484--4125486.cif.'
_cod_database_code 4125485
_shelx_space_group_comment
;
The symmetry employed for this shelxl refinement is uniquely defined
by the following loop, which should always be used as a source of
symmetry information in preference to the above space-group names.
They are only intended as comments.
;
_shelx_estimated_absorpt_t_min 0.938
_shelx_estimated_absorpt_t_max 0.974
_shelxl_version_number 2013-4

loop_
_space_group_symop_operation_xyz
'x, y, z'
'-x, y+1/2, -z+1/2'
'-x, -y, -z'
'x, -y-1/2, z-1/2'

loop_
_atom_site_label
_atom_site_type_symbol
_atom_site_fract_x
_atom_site_fract_y
_atom_site_fract_z
_atom_site_U_iso_or_equiv
_atom_site_adp_type
_atom_site_occupancy
_atom_site_site_symmetry_order
_atom_site_calc_flag
_atom_site_refinement_flags_posn
_atom_site_refinement_flags_adp
O1 O 0.6518(4) 0.4932(3) 0.1378(3) 0.0546(12) Uani 1 1 d . .
O2 O 0.6359(4) 0.6908(2) 0.1245(3) 0.0445(10) Uani 1 1 d . .
O3 O 1.3460(7) 0.6732(4) 0.3243(5) 0.105(2) Uani 1 1 d . .
C1 C 0.8675(5) 0.5655(3) 0.1872(4) 0.0351(12) Uani 1 1 d . .
C2 C 0.7900(6) 0.4992(3) 0.2141(4) 0.0399(13) Uani 1 1 d . .
C3 C 0.8567(6) 0.4401(3) 0.3096(5) 0.0437(14) Uani 1 1 d . .
H3A H 0.8034 0.3965 0.3303 0.052 Uiso 1 1 calc R U
C4 C 0.9999(6) 0.4447(4) 0.3743(4) 0.0444(14) Uani 1 1 d . .
H4A H 1.0439 0.4030 0.4375 0.053 Uiso 1 1 calc R U
C5 C 1.0806(6) 0.5092(4) 0.3485(5) 0.0412(13) Uani 1 1 d . .
C6 C 1.0101(6) 0.5693(3) 0.2572(4) 0.0378(13) Uani 1 1 d . .
H6A H 1.0624 0.6161 0.2413 0.045 Uiso 1 1 calc R U
C7 C 1.2384(6) 0.5129(4) 0.4098(5) 0.0564(16) Uani 1 1 d . .
H7A H 1.2726 0.4575 0.4579 0.068 Uiso 1 1 calc R U
H7B H 1.2659 0.5645 0.4660 0.068 Uiso 1 1 calc R U
C8 C 1.3108(8) 0.5222(7) 0.3175(11) 0.113(4) Uani 1 1 d . .
H8A H 1.4102 0.5055 0.3608 0.136 Uiso 1 1 calc R U
H8B H 1.2682 0.4765 0.2538 0.136 Uiso 1 1 calc R U
C9 C 1.3073(8) 0.6054(6) 0.2590(8) 0.079(2) Uani 1 1 d . .
C10 C 1.2584(9) 0.6207(7) 0.1218(7) 0.094(3) Uani 1 1 d . .
H10A H 1.3378 0.6131 0.0974 0.112 Uiso 1 1 calc R U
H10B H 1.1850 0.5766 0.0769 0.112 Uiso 1 1 calc R U
C11 C 1.2033(9) 0.7117(6) 0.0955(10) 0.110(4) Uani 1 1 d . .
H11A H 1.2802 0.7559 0.1281 0.132 Uiso 1 1 calc R U
H11B H 1.1360 0.7227 0.1331 0.132 Uiso 1 1 calc R U
C12 C 1.1240(12) 0.7221(11) -0.0535(8) 0.147(5) Uani 1 1 d . .
H12B H 1.1259 0.7871 -0.0701 0.177 Uiso 1 1 calc R U
H12A H 1.1869 0.6930 -0.0862 0.177 Uiso 1 1 calc R U
C13 C 0.9959(10) 0.6945(7) -0.1232(8) 0.092(3) Uani 1 1 d . .
H13A H 1.0033 0.6329 -0.1510 0.110 Uiso 1 1 calc R U
H13B H 0.9603 0.7335 -0.1954 0.110 Uiso 1 1 calc R U
C14 C 0.8893(7) 0.6931(4) -0.0697(5) 0.0594(17) Uani 1 1 d . .
C15 C 0.7870(7) 0.7584(4) -0.0912(5) 0.0542(17) Uani 1 1 d . .
H15A H 0.7784 0.8050 -0.1473 0.065 Uiso 1 1 calc R U
C16 C 0.6973(6) 0.7565(4) -0.0320(5) 0.0450(14) Uani 1 1 d . .
H16A H 0.6241 0.7993 -0.0518 0.054 Uiso 1 1 calc R U
C17 C 0.7138(5) 0.6922(3) 0.0564(4) 0.0388(13) Uani 1 1 d . .
C18 C 0.8174(5) 0.6268(3) 0.0812(4) 0.0386(13) Uani 1 1 d . .
C19 C 0.8967(7) 0.6276(4) 0.0133(5) 0.0509(15) Uani 1 1 d . .
H19A H 0.9608 0.5797 0.0243 0.061 Uiso 1 1 calc R U
C20 C 0.5694(7) 0.4249(4) 0.1594(6) 0.0627(18) Uani 1 1 d . .
H20A H 0.4735 0.4284 0.0983 0.094 Uiso 1 1 calc R U
H20B H 0.5687 0.4333 0.2395 0.094 Uiso 1 1 calc R U
H20C H 0.6090 0.3659 0.1553 0.094 Uiso 1 1 calc R U
C21 C 0.5513(6) 0.7664(4) 0.1187(6) 0.0595(17) Uani 1 1 d . .
H21A H 0.5014 0.7568 0.1714 0.089 Uiso 1 1 calc R U
H21B H 0.4836 0.7749 0.0356 0.089 Uiso 1 1 calc R U
H21C H 0.6103 0.8200 0.1452 0.089 Uiso 1 1 calc R U

loop_
_atom_site_aniso_label
_atom_site_aniso_U_11
_atom_site_aniso_U_22
_atom_site_aniso_U_33
_atom_site_aniso_U_23
_atom_site_aniso_U_13
_atom_site_aniso_U_12
O1 0.049(2) 0.049(2) 0.052(2) 0.0106(18) 0.0054(19) -0.0166(19)
O2 0.041(2) 0.044(2) 0.044(2) 0.0045(16) 0.0122(17) 0.0016(17)
O3 0.104(5) 0.108(5) 0.090(4) -0.030(4) 0.025(3) -0.029(4)
C1 0.041(3) 0.026(2) 0.036(3) -0.001(2) 0.014(2) 0.000(2)
C2 0.043(3) 0.036(3) 0.036(3) -0.002(2) 0.011(2) -0.005(2)
C3 0.058(4) 0.032(3) 0.043(3) 0.004(2) 0.022(3) -0.003(3)
C4 0.057(4) 0.039(3) 0.035(3) 0.010(2) 0.017(3) 0.010(3)
C5 0.045(3) 0.040(3) 0.036(3) -0.002(2) 0.014(2) 0.008(3)
C6 0.042(3) 0.030(3) 0.042(3) 0.003(2) 0.017(2) 0.000(2)
C7 0.047(4) 0.064(4) 0.050(3) 0.005(3) 0.010(3) 0.012(3)
C8 0.044(4) 0.118(7) 0.171(9) 0.076(7) 0.036(5) 0.022(5)
C9 0.059(4) 0.080(5) 0.097(6) -0.002(5) 0.030(4) -0.002(4)
C10 0.084(5) 0.147(8) 0.067(5) -0.055(5) 0.048(4) -0.054(6)
C11 0.078(5) 0.078(6) 0.208(11) 0.080(6) 0.094(7) 0.024(5)
C12 0.111(8) 0.282(17) 0.069(6) 0.029(8) 0.057(6) -0.014(10)
C13 0.099(6) 0.118(7) 0.075(5) 0.025(5) 0.052(5) 0.009(6)
C14 0.075(4) 0.061(4) 0.048(3) 0.007(3) 0.030(3) -0.002(4)
C15 0.074(4) 0.044(3) 0.033(3) 0.008(2) 0.008(3) -0.016(3)
C16 0.047(3) 0.038(3) 0.036(3) 0.004(2) 0.001(2) -0.003(3)
C17 0.039(3) 0.034(3) 0.032(3) -0.002(2) 0.002(2) -0.012(2)
C18 0.041(3) 0.037(3) 0.031(3) 0.001(2) 0.007(2) -0.004(2)
C19 0.061(4) 0.048(3) 0.046(3) 0.005(3) 0.024(3) 0.003(3)
C20 0.057(4) 0.056(4) 0.068(4) 0.001(3) 0.018(3) -0.022(3)
C21 0.041(3) 0.062(4) 0.067(4) 0.005(3) 0.013(3) 0.013(3)

loop_
_atom_type_symbol
_atom_type_description
_atom_type_scat_dispersion_real
_atom_type_scat_dispersion_imag
_atom_type_scat_source
C C 0.0181 0.0091 'International Tables Vol C Tables 4.2.6.8 and 6.1.1.4'
H H 0.0000 0.0000 'International Tables Vol C Tables 4.2.6.8 and 6.1.1.4'
O O 0.0492 0.0322 'International Tables Vol C Tables 4.2.6.8 and 6.1.1.4'

loop_
_geom_angle_atom_site_label_1
_geom_angle_atom_site_label_2
_geom_angle_atom_site_label_3
_geom_angle
C2 O1 C20 118.3(4)
C17 O2 C21 117.8(4)
C2 C1 C6 117.8(4)
C2 C1 C18 126.7(5)
C6 C1 C18 115.0(4)
O1 C2 C1 116.1(4)
O1 C2 C3 124.1(5)
C1 C2 C3 119.6(5)
C4 C3 C2 120.4(5)
C4 C3 H3A 119.8
C2 C3 H3A 119.8
C3 C4 C5 121.3(5)
C3 C4 H4A 119.3
C5 C4 H4A 119.3
C6 C5 C4 116.7(5)
C6 C5 C7 119.8(5)
C4 C5 C7 123.4(5)
C5 C6 C1 124.0(5)
C5 C6 H6A 118.0
C1 C6 H6A 118.0
C5 C7 C8 112.8(5)
C5 C7 H7A 109.0
C8 C7 H7A 109.0
C5 C7 H7B 109.0
C8 C7 H7B 109.0
H7A C7 H7B 107.8
C9 C8 C7 120.2(8)
C9 C8 H8A 107.3
C7 C8 H8A 107.3
C9 C8 H8B 107.3
C7 C8 H8B 107.3
H8A C8 H8B 106.9
O3 C9 C8 117.0(9)
O3 C9 C10 116.6(8)
C8 C9 C10 126.5(9)
C11 C10 C9 107.7(7)
C11 C10 H10A 110.2
C9 C10 H10A 110.2
C11 C10 H10B 110.2
C9 C10 H10B 110.2
H10A C10 H10B 108.5
C10 C11 C12 107.8(10)
C10 C11 H11A 110.1
C12 C11 H11A 110.1
C10 C11 H11B 110.1
C12 C11 H11B 110.1
H11A C11 H11B 108.5
C13 C12 C11 126.8(8)
C13 C12 H12B 105.6
C11 C12 H12B 105.6
C13 C12 H12A 105.6
C11 C12 H12A 105.6
H12B C12 H12A 106.1
C12 C13 C14 117.6(8)
C12 C13 H13A 107.9
C14 C13 H13A 107.9
C12 C13 H13B 107.9
C14 C13 H13B 107.9
H13A C13 H13B 107.2
C19 C14 C15 116.6(6)
C19 C14 C13 119.3(7)
C15 C14 C13 124.0(6)
C16 C15 C14 121.0(5)
C16 C15 H15A 119.5
C14 C15 H15A 119.5
C15 C16 C17 120.5(6)
C15 C16 H16A 119.7
C17 C16 H16A 119.7
O2 C17 C16 123.4(5)
O2 C17 C18 117.1(4)
C16 C17 C18 119.5(5)
C19 C18 C17 117.6(5)
C19 C18 C1 115.5(5)
C17 C18 C1 126.1(5)
C14 C19 C18 124.5(6)
C14 C19 H19A 117.8
C18 C19 H19A 117.8
O1 C20 H20A 109.5
O1 C20 H20B 109.5
H20A C20 H20B 109.5
O1 C20 H20C 109.5
H20A C20 H20C 109.5
H20B C20 H20C 109.5
O2 C21 H21A 109.5
O2 C21 H21B 109.5
H21A C21 H21B 109.5
O2 C21 H21C 109.5
H21A C21 H21C 109.5
H21B C21 H21C 109.5

loop_
_geom_bond_atom_site_label_1
_geom_bond_atom_site_label_2
_geom_bond_distance
O1 C2 1.370(6)
O1 C20 1.422(7)
O2 C17 1.368(7)
O2 C21 1.415(7)
O3 C9 1.245(9)
C1 C2 1.393(7)
C1 C6 1.389(7)
C1 C18 1.489(7)
C2 C3 1.398(7)
C3 C4 1.385(8)
C3 H3A 0.9500
C4 C5 1.391(8)
C4 H4A 0.9500
C5 C6 1.384(7)
C5 C7 1.514(8)
C6 H6A 0.9500
C7 C8 1.583(12)
C7 H7A 0.9900
C7 H7B 0.9900
C8 C9 1.420(11)
C8 H8A 0.9900
C8 H8B 0.9900
C9 C10 1.547(11)
C10 C11 1.457(12)
C10 H10A 0.9900
C10 H10B 0.9900
C11 C12 1.664(14)
C11 H11A 0.9900
C11 H11B 0.9900
C12 C13 1.330(13)
C12 H12B 0.9900
C12 H12A 0.9900
C13 C14 1.492(10)
C13 H13A 0.9900
C13 H13B 0.9900
C14 C19 1.380(8)
C14 C15 1.388(9)
C15 C16 1.385(8)
C15 H15A 0.9500
C16 C17 1.394(7)
C16 H16A 0.9500
C17 C18 1.395(8)
C18 C19 1.378(8)
C19 H19A 0.9500
C20 H20A 0.9800
C20 H20B 0.9800
C20 H20C 0.9800
C21 H21A 0.9800
C21 H21B 0.9800
C21 H21C 0.9800

loop_
_geom_hbond_atom_site_label_D
_geom_hbond_atom_site_label_H
_geom_hbond_atom_site_label_A
_geom_hbond_distance_DH
_geom_hbond_distance_HA
_geom_hbond_distance_DA
_geom_hbond_angle_DHA
_geom_hbond_site_symmetry_A
C21 H21B O3 0.98 2.50 3.466(9) 166.7 4_475

loop_
_geom_torsion_atom_site_label_1
_geom_torsion_atom_site_label_2
_geom_torsion_atom_site_label_3
_geom_torsion_atom_site_label_4
_geom_torsion
C20 O1 C2 C1 178.1(5)
C20 O1 C2 C3 2.5(8)
C6 C1 C2 O1 -175.4(4)
C18 C1 C2 O1 -3.3(8)
C6 C1 C2 C3 0.5(7)
C18 C1 C2 C3 172.5(5)
O1 C2 C3 C4 172.8(5)
C1 C2 C3 C4 -2.6(8)
C2 C3 C4 C5 1.7(8)
C3 C4 C5 C6 1.4(8)
C3 C4 C5 C7 -175.2(5)
C4 C5 C6 C1 -3.7(8)
C7 C5 C6 C1 173.0(5)
C2 C1 C6 C5 2.8(8)
C18 C1 C6 C5 -170.2(5)
C6 C5 C7 C8 -45.4(8)
C4 C5 C7 C8 131.1(7)
C5 C7 C8 C9 74.3(10)
C7 C8 C9 O3 51.5(11)
C7 C8 C9 C10 -127.7(10)
O3 C9 C10 C11 -28.3(10)
C8 C9 C10 C11 150.9(8)
C9 C10 C11 C12 -169.7(6)
C10 C11 C12 C13 80.7(15)
C11 C12 C13 C14 30.3(19)
C12 C13 C14 C19 -73.4(13)
C12 C13 C14 C15 101.5(11)
C19 C14 C15 C16 -0.3(9)
C13 C14 C15 C16 -175.4(7)
C14 C15 C16 C17 4.2(8)
C21 O2 C17 C16 -10.8(7)
C21 O2 C17 C18 167.1(5)
C15 C16 C17 O2 174.9(4)
C15 C16 C17 C18 -3.0(7)
O2 C17 C18 C19 -180.0(5)
C16 C17 C18 C19 -2.0(7)
O2 C17 C18 C1 -10.9(7)
C16 C17 C18 C1 167.1(5)
C2 C1 C18 C19 -126.4(6)
C6 C1 C18 C19 45.9(6)
C2 C1 C18 C17 64.3(7)
C6 C1 C18 C17 -123.4(5)
C15 C14 C19 C18 -5.0(9)
C13 C14 C19 C18 170.3(7)
C17 C18 C19 C14 6.2(9)
C1 C18 C19 C14 -164.0(6)
